data_7239189
loop_
_publ_author_name
'Tang, Yun-Yu'
'Ding, Cai-Xia'
'Ng, Seik-Weng'
'Xie, Yong-Shu'

_publ_section_title
;
 Syntheses, structures and photoluminescence of Zn(ii), Ag(i), Cu(i) and
 Co(ii) coordination polymers of a tetrapyridyl ligand
;
_journal_issue 39
_journal_name_full 'RSC Advances'
_journal_page_first 18134
_journal_paper_doi 10.1039/c3ra43405b
_journal_volume 3
_journal_year 2013
_chemical_formula_sum 'C30 H24 N6 O8 Zn2'
_chemical_formula_weight 727.29
_space_group_IT_number 14
_space_group_name_Hall '-P 2ybc'
_space_group_name_H-M_alt 'P 1 21/c 1'
_symmetry_cell_setting monoclinic
_symmetry_space_group_name_H-M 'P 1 21/c 1'
_atom_sites_solution_hydrogens geom
_atom_sites_solution_primary direct
_atom_sites_solution_secondary difmap
_audit_creation_method SHELXL-97
_cell_angle_alpha 90.00
_cell_angle_beta 102.5500(10)
_cell_angle_gamma 90.00
_cell_formula_units_Z 2
_cell_length_a 10.7980(11)
_cell_length_b 9.0501(9)
_cell_length_c 15.7801(15)
_cell_measurement_reflns_used 682
_cell_measurement_temperature 298(2)
_cell_measurement_theta_max 26.211
_cell_measurement_theta_min 2.609
_cell_volume 1505.2(3)
_computing_cell_refinement 'Bruker SMART'
_computing_data_collection 'Bruker SMART'
_computing_data_reduction 'Bruker SHELXTL'
_computing_molecular_graphics 'Bruker SHELXTL'
_computing_publication_material 'Bruker SHELXTL'
_computing_structure_refinement 'SHELXL-97 (Sheldrick, 1997)'
_computing_structure_solution 'SHELXS-97 (Sheldrick, 1990)'
_diffrn_ambient_temperature 298(2)
_diffrn_measured_fraction_theta_full 0.986
_diffrn_measured_fraction_theta_max 0.986
_diffrn_measurement_device_type 'CCD area detector'
_diffrn_measurement_method 'phi and omega scans'
_diffrn_radiation_monochromator graphite
_diffrn_radiation_source 'fine-focus sealed tube'
_diffrn_radiation_type MoK\a
_diffrn_radiation_wavelength 0.71073
_diffrn_reflns_av_R_equivalents 0.1676
_diffrn_reflns_av_sigmaI/netI 0.2090
_diffrn_reflns_limit_h_max 12
_diffrn_reflns_limit_h_min -12
_diffrn_reflns_limit_k_max 9
_diffrn_reflns_limit_k_min -10
_diffrn_reflns_limit_l_max 12
_diffrn_reflns_limit_l_min -18
_diffrn_reflns_number 6857
_diffrn_reflns_theta_full 24.15
_diffrn_reflns_theta_max 24.15
_diffrn_reflns_theta_min 2.61
_exptl_absorpt_coefficient_mu 1.655
_exptl_absorpt_correction_T_max 0.8136
_exptl_absorpt_correction_T_min 0.6365
_exptl_absorpt_correction_type multi-scan
_exptl_absorpt_process_details sadabs
_exptl_crystal_density_diffrn 1.605
_exptl_crystal_density_method 'not measured'
_exptl_crystal_F_000 740
_exptl_crystal_size_max 0.30
_exptl_crystal_size_mid 0.20
_exptl_crystal_size_min 0.13
_refine_diff_density_max 1.107
_refine_diff_density_min -0.961
_refine_diff_density_rms 0.137
_refine_ls_extinction_method none
_refine_ls_goodness_of_fit_ref 0.956
_refine_ls_hydrogen_treatment constr
_refine_ls_matrix_type full
_refine_ls_number_parameters 208
_refine_ls_number_reflns 2376
_refine_ls_number_restraints 0
_refine_ls_restrained_S_all 0.956
_refine_ls_R_factor_all 0.1579
_refine_ls_R_factor_gt 0.0812
_refine_ls_shift/su_max 0.000
_refine_ls_shift/su_mean 0.000
_refine_ls_structure_factor_coef Fsqd
_refine_ls_weighting_details 'calc w=1/[\s^2^(Fo^2^)+(0.1192P)^2^+0.0000P] where P=(Fo^2^+2Fc^2^)/3'
_refine_ls_weighting_scheme calc
_refine_ls_wR_factor_gt 0.1825
_refine_ls_wR_factor_ref 0.2237
_reflns_number_gt 944
_reflns_number_total 2376
_reflns_threshold_expression >2sigma(I)
_cod_data_source_file c3ra43405b.txt
_cod_data_source_block 110507b
_cod_depositor_comments
;
The following automatic conversions were performed:

data item '_symmetry_cell_setting' value 'Monoclinic' was changed to
'monoclinic' in accordance with the
/home/saulius/struct/COD-crude-data/automatic-downloads/DataCite-retrospective/RSC/depositions/lib/dictionaries/cif_core.dic
dictionary named 'cif_core.dic' version 2.4.2 last updated on
2011-04-26.

Automatic conversion script
Id: cif_fix_values 6909 2019-04-08 15:41:33Z antanas 
;
_cod_original_sg_symbol_H-M P2(1)/c
_cod_database_code 7239189

loop_
_symmetry_equiv_pos_as_xyz
'x, y, z'
'-x, y+1/2, -z+1/2'
'-x, -y, -z'
'x, -y-1/2, z-1/2'

loop_
_atom_site_label
_atom_site_type_symbol
_atom_site_fract_x
_atom_site_fract_y
_atom_site_fract_z
_atom_site_U_iso_or_equiv
_atom_site_adp_type
_atom_site_occupancy
_atom_site_symmetry_multiplicity
_atom_site_calc_flag
_atom_site_refinement_flags
Zn1 Zn 0.88533(11) 0.47409(16) 0.11142(9) 0.0644(7) Uani 1 1 d .
N1 N 0.4497(7) 0.4869(10) 0.3172(5) 0.052(2) Uani 1 1 d .
N2 N 0.7503(8) 0.4884(10) 0.1843(6) 0.055(2) Uani 1 1 d .
N3 N 1.0676(8) 0.4835(11) 0.1901(6) 0.060(3) Uani 1 1 d .
O1 O 0.8395(10) 0.3046(11) 0.0348(7) 0.097(3) Uani 1 1 d .
O2 O 0.9532(13) 0.1681(12) 0.1291(9) 0.145(5) Uani 1 1 d .
O3 O 0.8958(8) 0.6518(11) 0.0452(7) 0.095(3) Uani 1 1 d .
O4 O 0.6955(10) 0.6483(13) -0.0209(7) 0.115(4) Uani 1 1 d .
C1 C 0.4767(10) 0.4908(12) 0.4098(7) 0.049(3) Uani 1 1 d .
C2 C 0.5552(12) 0.3911(15) 0.4608(8) 0.072(4) Uani 1 1 d .
H2 H 0.5942 0.3169 0.4352 0.086 Uiso 1 1 calc R
C3 C 0.5763(12) 0.4008(15) 0.5498(8) 0.068(4) Uani 1 1 d .
H3 H 0.6283 0.3312 0.5834 0.082 Uiso 1 1 calc R
C4 C 0.7691(10) 0.5194(13) 0.2690(8) 0.063(3) Uani 1 1 d .
H4 H 0.8518 0.5379 0.2988 0.075 Uiso 1 1 calc R
C5 C 0.6728(9) 0.5259(11) 0.3161(7) 0.049(3) Uani 1 1 d .
H5 H 0.6896 0.5525 0.3744 0.058 Uiso 1 1 calc R
C6 C 0.5505(9) 0.4902(12) 0.2708(6) 0.046(3) Uani 1 1 d .
C7 C 0.5285(8) 0.4583(13) 0.1828(7) 0.058(3) Uani 1 1 d .
H7 H 0.4470 0.4352 0.1525 0.070 Uiso 1 1 calc R
C8 C 0.6262(9) 0.4608(12) 0.1409(7) 0.054(3) Uani 1 1 d .
H8 H 0.6093 0.4436 0.0814 0.065 Uiso 1 1 calc R
C9 C 1.1488(10) 0.5823(13) 0.1664(7) 0.060(3) Uani 1 1 d .
H9 H 1.1167 0.6509 0.1234 0.072 Uiso 1 1 calc R
C10 C 1.2758(10) 0.5847(14) 0.2035(7) 0.060(3) Uani 1 1 d .
H10 H 1.3300 0.6479 0.1825 0.073 Uiso 1 1 calc R
C11 C 1.3225(10) 0.4909(12) 0.2731(7) 0.056(3) Uani 1 1 d .
C12 C 1.2339(10) 0.3945(14) 0.2989(7) 0.062(3) Uani 1 1 d .
H12 H 1.2604 0.3303 0.3454 0.075 Uiso 1 1 calc R
C13 C 1.1118(10) 0.3957(14) 0.2564(8) 0.066(3) Uani 1 1 d .
H13 H 1.0556 0.3315 0.2747 0.079 Uiso 1 1 calc R
C14 C 0.8877(13) 0.186(2) 0.0551(10) 0.089(5) Uani 1 1 d .
H14 H 0.8757 0.1088 0.0154 0.106 Uiso 1 1 calc R
C15 C 0.7993(15) 0.6908(17) -0.0075(9) 0.087(4) Uani 1 1 d .
H15 H 0.8122 0.7687 -0.0431 0.104 Uiso 1 1 calc R

loop_
_atom_site_aniso_label
_atom_site_aniso_U_11
_atom_site_aniso_U_22
_atom_site_aniso_U_33
_atom_site_aniso_U_23
_atom_site_aniso_U_13
_atom_site_aniso_U_12
Zn1 0.0351(8) 0.1041(13) 0.0545(10) 0.0078(9) 0.0108(6) -0.0006(7)
N1 0.031(4) 0.098(7) 0.028(5) 0.002(5) 0.009(3) 0.001(4)
N2 0.039(5) 0.086(7) 0.041(6) -0.005(5) 0.012(4) -0.004(4)
N3 0.036(5) 0.090(7) 0.053(6) 0.012(6) 0.010(4) -0.007(5)
O1 0.088(7) 0.104(8) 0.101(8) 0.021(7) 0.025(6) 0.006(6)
O2 0.139(11) 0.136(10) 0.142(11) 0.026(9) -0.010(9) -0.031(8)
O3 0.048(5) 0.123(8) 0.107(8) 0.027(6) 0.000(5) -0.006(5)
O4 0.060(7) 0.182(11) 0.095(8) 0.011(8) -0.002(5) -0.002(7)
C1 0.052(6) 0.063(8) 0.033(6) -0.010(6) 0.011(5) -0.001(5)
C2 0.075(9) 0.084(9) 0.062(9) 0.006(8) 0.027(7) 0.019(7)
C3 0.078(9) 0.088(10) 0.040(8) 0.003(8) 0.012(6) 0.013(7)
C4 0.038(6) 0.096(9) 0.054(8) -0.010(7) 0.010(5) -0.003(6)
C5 0.043(6) 0.060(7) 0.040(6) -0.008(6) 0.005(5) -0.007(5)
C6 0.038(5) 0.084(8) 0.018(5) -0.001(5) 0.015(4) 0.003(5)
C7 0.014(5) 0.102(9) 0.055(8) -0.003(7) 0.002(4) -0.005(5)
C8 0.041(6) 0.092(9) 0.031(6) 0.001(6) 0.012(4) 0.005(6)
C9 0.039(6) 0.078(8) 0.065(8) 0.026(7) 0.017(5) 0.009(6)
C10 0.049(7) 0.095(9) 0.037(7) 0.014(7) 0.009(5) -0.008(6)
C11 0.043(6) 0.084(9) 0.044(7) -0.008(7) 0.018(5) -0.004(6)
C12 0.037(6) 0.085(8) 0.065(8) 0.019(7) 0.013(5) -0.005(6)
C13 0.046(7) 0.092(9) 0.058(8) 0.014(8) 0.006(6) -0.017(6)
C14 0.065(10) 0.119(14) 0.069(11) 0.016(10) -0.015(8) -0.013(9)
C15 0.066(10) 0.116(12) 0.078(11) 0.017(9) 0.015(8) 0.003(9)

loop_
_atom_type_symbol
_atom_type_description
_atom_type_scat_dispersion_real
_atom_type_scat_dispersion_imag
_atom_type_scat_source
C C 0.0033 0.0016 'International Tables Vol C Tables 4.2.6.8 and 6.1.1.4'
H H 0.0000 0.0000 'International Tables Vol C Tables 4.2.6.8 and 6.1.1.4'
N N 0.0061 0.0033 'International Tables Vol C Tables 4.2.6.8 and 6.1.1.4'
O O 0.0106 0.0060 'International Tables Vol C Tables 4.2.6.8 and 6.1.1.4'
Zn Zn 0.2839 1.4301 'International Tables Vol C Tables 4.2.6.8 and 6.1.1.4'

loop_
_geom_angle_atom_site_label_1
_geom_angle_atom_site_label_2
_geom_angle_atom_site_label_3
_geom_angle
_geom_angle_site_symmetry_1
_geom_angle_site_symmetry_3
O3 Zn1 O1 110.8(5) . .
O3 Zn1 N2 112.5(4) . .
O1 Zn1 N2 106.4(4) . .
O3 Zn1 N3 97.4(4) . .
O1 Zn1 N3 118.7(4) . .
N2 Zn1 N3 110.9(4) . .
C11 N1 C1 117.9(8) 1_455 .
C11 N1 C6 121.1(8) 1_455 .
C1 N1 C6 120.8(8) . .
C4 N2 C8 116.8(9) . .
C4 N2 Zn1 127.1(7) . .
C8 N2 Zn1 116.1(7) . .
C13 N3 C9 118.1(9) . .
C13 N3 Zn1 125.4(8) . .
C9 N3 Zn1 116.3(7) . .
C14 O1 Zn1 119.9(11) . .
C15 O3 Zn1 117.5(9) . .
C3 C1 C2 117.9(10) 3_666 .
C3 C1 N1 119.0(10) 3_666 .
C2 C1 N1 123.1(11) . .
C1 C2 C3 120.0(12) . .
C1 C2 H2 120.0 . .
C3 C2 H2 120.0 . .
C1 C3 C2 122.1(12) 3_666 .
C1 C3 H3 118.9 3_666 .
C2 C3 H3 118.9 . .
N2 C4 C5 124.7(10) . .
N2 C4 H4 117.7 . .
C5 C4 H4 117.7 . .
C6 C5 C4 116.5(10) . .
C6 C5 H5 121.8 . .
C4 C5 H5 121.8 . .
C7 C6 C5 119.9(8) . .
C7 C6 N1 121.4(8) . .
C5 C6 N1 118.7(8) . .
C8 C7 C6 120.0(9) . .
C8 C7 H7 120.0 . .
C6 C7 H7 120.0 . .
C7 C8 N2 122.0(10) . .
C7 C8 H8 119.0 . .
N2 C8 H8 119.0 . .
N3 C9 C10 122.5(10) . .
N3 C9 H9 118.7 . .
C10 C9 H9 118.7 . .
C9 C10 C11 119.0(11) . .
C9 C10 H10 120.5 . .
C11 C10 H10 120.5 . .
C10 C11 N1 123.8(10) . 1_655
C10 C11 C12 116.7(10) . .
N1 C11 C12 119.5(10) 1_655 .
C13 C12 C11 120.1(11) . .
C13 C12 H12 119.9 . .
C11 C12 H12 119.9 . .
N3 C13 C12 123.2(11) . .
N3 C13 H13 118.4 . .
C12 C13 H13 118.4 . .
O1 C14 O2 119.7(17) . .
O1 C14 H14 120.2 . .
O2 C14 H14 120.2 . .
O4 C15 O3 131.9(15) . .
O4 C15 H15 114.1 . .
O3 C15 H15 114.1 . .

loop_
_geom_bond_atom_site_label_1
_geom_bond_atom_site_label_2
_geom_bond_distance
_geom_bond_site_symmetry_2
Zn1 O3 1.934(10) .
Zn1 O1 1.949(10) .
Zn1 N2 2.047(9) .
Zn1 N3 2.089(9) .
N1 C11 1.399(12) 1_455
N1 C1 1.427(13) .
N1 C6 1.438(11) .
N2 C4 1.337(14) .
N2 C8 1.389(13) .
N3 C13 1.317(13) .
N3 C9 1.360(13) .
O1 C14 1.204(16) .
O2 C14 1.237(16) .
O3 C15 1.236(15) .
O4 C15 1.160(15) .
C1 C3 1.361(15) 3_666
C1 C2 1.374(15) .
C2 C3 1.374(16) .
C2 H2 0.9300 .
C3 C1 1.361(15) 3_666
C3 H3 0.9300 .
C4 C5 1.405(15) .
C4 H4 0.9300 .
C5 C6 1.395(13) .
C5 H5 0.9300 .
C6 C7 1.387(14) .
C7 C8 1.361(14) .
C7 H7 0.9300 .
C8 H8 0.9300 .
C9 C10 1.369(14) .
C9 H9 0.9300 .
C10 C11 1.393(15) .
C10 H10 0.9300 .
C11 N1 1.399(12) 1_655
C11 C12 1.418(15) .
C12 C13 1.343(14) .
C12 H12 0.9300 .
C13 H13 0.9300 .
C14 H14 0.9300 .
C15 H15 0.9300 .

loop_
_geom_torsion_atom_site_label_1
_geom_torsion_atom_site_label_2
_geom_torsion_atom_site_label_3
_geom_torsion_atom_site_label_4
_geom_torsion
_geom_torsion_site_symmetry_1
_geom_torsion_site_symmetry_4
O3 Zn1 N2 C4 -99.4(10) . .
O1 Zn1 N2 C4 139.0(10) . .
N3 Zn1 N2 C4 8.6(11) . .
O3 Zn1 N2 C8 81.5(8) . .
O1 Zn1 N2 C8 -40.1(8) . .
N3 Zn1 N2 C8 -170.5(7) . .
O3 Zn1 N3 C13 172.6(10) . .
O1 Zn1 N3 C13 -68.6(11) . .
N2 Zn1 N3 C13 55.0(11) . .
O3 Zn1 N3 C9 -12.0(9) . .
O1 Zn1 N3 C9 106.7(9) . .
N2 Zn1 N3 C9 -129.6(8) . .
O3 Zn1 O1 C14 141.5(12) . .
N2 Zn1 O1 C14 -95.9(12) . .
N3 Zn1 O1 C14 30.0(14) . .
O1 Zn1 O3 C15 59.5(11) . .
N2 Zn1 O3 C15 -59.5(11) . .
N3 Zn1 O3 C15 -175.9(10) . .
C11 N1 C1 C3 -51.6(14) 1_455 3_666
C6 N1 C1 C3 123.7(12) . 3_666
C11 N1 C1 C2 129.2(12) 1_455 .
C6 N1 C1 C2 -55.5(15) . .
C3 C1 C2 C3 1(2) 3_666 .
N1 C1 C2 C3 -179.5(11) . .
C1 C2 C3 C1 -1(2) . 3_666
C8 N2 C4 C5 -0.1(17) . .
Zn1 N2 C4 C5 -179.1(9) . .
N2 C4 C5 C6 3.1(18) . .
C4 C5 C6 C7 -3.2(16) . .
C4 C5 C6 N1 176.5(10) . .
C11 N1 C6 C7 -17.4(16) 1_455 .
C1 N1 C6 C7 167.5(10) . .
C11 N1 C6 C5 162.9(10) 1_455 .
C1 N1 C6 C5 -12.2(15) . .
C5 C6 C7 C8 0.4(17) . .
N1 C6 C7 C8 -179.3(10) . .
C6 C7 C8 N2 2.9(18) . .
C4 N2 C8 C7 -3.0(16) . .
Zn1 N2 C8 C7 176.1(9) . .
C13 N3 C9 C10 6.0(18) . .
Zn1 N3 C9 C10 -169.6(9) . .
N3 C9 C10 C11 -5.5(18) . .
C9 C10 C11 N1 -178.3(10) . 1_655
C9 C10 C11 C12 2.2(16) . .
C10 C11 C12 C13 0.5(17) . .
N1 C11 C12 C13 -179.1(11) 1_655 .
C9 N3 C13 C12 -3.2(18) . .
Zn1 N3 C13 C12 172.0(9) . .
C11 C12 C13 N3 0.1(19) . .
Zn1 O1 C14 O2 9(2) . .
Zn1 O3 C15 O4 8(2) . .
